data_1519625
loop_
_publ_author_name
'Yang, Deng-Tao'
'Radtke, Julian'
'Mellerup, Soren K.'
'Yuan, Kang'
'Wang, Xiang'
'Wagner, Matthias'
'Wang, Suning'

_publ_section_title
;
 One-Pot Synthesis of Brightly Fluorescent Mes2B-Functionalized Indolizine
 Derivatives via Cycloaddition Reactions.
;
_journal_issue 10
_journal_name_full 'Organic letters'
_journal_page_first 2486
_journal_page_last 2489
_journal_paper_doi 10.1021/acs.orglett.5b00994
_journal_volume 17
_journal_year 2015
_chemical_formula_sum 'C32 H30 B N'
_chemical_formula_weight 439.38
_chemical_name_systematic
; 
 ? 
;
_space_group_IT_number 14
_symmetry_cell_setting monoclinic
_symmetry_space_group_name_Hall '-P 2ybc'
_symmetry_space_group_name_H-M 'P 1 21/c 1'
_atom_sites_solution_hydrogens geom
_atom_sites_solution_primary direct
_atom_sites_solution_secondary difmap
_audit_creation_method SHELXL-97
_cell_angle_alpha 90.00
_cell_angle_beta 98.876(2)
_cell_angle_gamma 90.00
_cell_formula_units_Z 4
_cell_length_a 10.2671(2)
_cell_length_b 10.1236(2)
_cell_length_c 23.3329(6)
_cell_measurement_reflns_used 1792
_cell_measurement_temperature 180(2)
_cell_measurement_theta_max 22.84
_cell_measurement_theta_min 2.68
_cell_volume 2396.18(9)
_computing_cell_refinement 'Bruker SAINT'
_computing_data_collection 'Bruker APEX2'
_computing_data_reduction 'Bruker SAINT'
_computing_molecular_graphics 'Bruker SHELXTL'
_computing_publication_material 'Bruker SHELXTL'
_computing_structure_refinement 'SHELXL-97 (Sheldrick, 1997)'
_computing_structure_solution 'SHELXS-97 (Sheldrick, 1990)'
_diffrn_ambient_temperature 180(2)
_diffrn_measured_fraction_theta_full 0.997
_diffrn_measured_fraction_theta_max 0.997
_diffrn_measurement_device_type 'Bruker APEX-II CCD'
_diffrn_measurement_method '\f and \w scans'
_diffrn_radiation_monochromator graphite
_diffrn_radiation_source 'fine-focus sealed tube'
_diffrn_radiation_type MoK\a
_diffrn_radiation_wavelength 0.71073
_diffrn_reflns_av_R_equivalents 0.0505
_diffrn_reflns_av_sigmaI/netI 0.0738
_diffrn_reflns_limit_h_max 12
_diffrn_reflns_limit_h_min -12
_diffrn_reflns_limit_k_max 12
_diffrn_reflns_limit_k_min -10
_diffrn_reflns_limit_l_max 27
_diffrn_reflns_limit_l_min -28
_diffrn_reflns_number 13974
_diffrn_reflns_theta_full 26.00
_diffrn_reflns_theta_max 26.00
_diffrn_reflns_theta_min 1.77
_diffrn_standards_number 0
_exptl_absorpt_coefficient_mu 0.069
_exptl_absorpt_correction_T_max 0.9914
_exptl_absorpt_correction_T_min 0.9703
_exptl_absorpt_correction_type multi-scan
_exptl_crystal_colour yellow
_exptl_crystal_density_diffrn 1.218
_exptl_crystal_density_method 'not measured'
_exptl_crystal_description block
_exptl_crystal_F_000 936
_exptl_crystal_size_max 0.44
_exptl_crystal_size_mid 0.15
_exptl_crystal_size_min 0.13
_refine_diff_density_max 0.189
_refine_diff_density_min -0.196
_refine_diff_density_rms 0.040
_refine_ls_extinction_method none
_refine_ls_goodness_of_fit_ref 1.024
_refine_ls_hydrogen_treatment constr
_refine_ls_matrix_type full
_refine_ls_number_parameters 313
_refine_ls_number_reflns 4699
_refine_ls_number_restraints 0
_refine_ls_restrained_S_all 1.024
_refine_ls_R_factor_all 0.1202
_refine_ls_R_factor_gt 0.0550
_refine_ls_shift/su_max 0.000
_refine_ls_shift/su_mean 0.000
_refine_ls_structure_factor_coef Fsqd
_refine_ls_weighting_details 'calc w=1/[\s^2^(Fo^2^)+(0.0600P)^2^+0.2000P] where P=(Fo^2^+2Fc^2^)/3'
_refine_ls_weighting_scheme calc
_refine_ls_wR_factor_gt 0.1212
_refine_ls_wR_factor_ref 0.1506
_reflns_number_gt 2526
_reflns_number_total 4699
_reflns_threshold_expression >2sigma(I)
_cod_data_source_file ol5b00994_si_002.cif
_cod_data_source_block compound1
_cod_depositor_comments
;
The following automatic conversions were performed:

'_symmetry_cell_setting' value 'Monoclinic' changed to 'monoclinic'
according to
/usr/data/users/saulius/crontab/automatic-downloads/rss-feeds/ACS/lib/dictionaries/cif_core.dic
dictionary named 'cif_core.dic' version 2.4.2 from 2011-04-26.

Automatic conversion script
Id: cif_fix_values 3271 2015-04-21 07:52:19Z andrius 

 Adding full bibliography for 1519625--1519627.cif.
;
_cod_original_sg_symbol_H-M P2(1)/c
_cod_database_code 1519625

loop_
_symmetry_equiv_pos_as_xyz
'x, y, z'
'-x, y+1/2, -z+1/2'
'-x, -y, -z'
'x, -y-1/2, z-1/2'

loop_
_atom_site_label
_atom_site_type_symbol
_atom_site_fract_x
_atom_site_fract_y
_atom_site_fract_z
_atom_site_U_iso_or_equiv
_atom_site_adp_type
_atom_site_occupancy
_atom_site_symmetry_multiplicity
_atom_site_calc_flag
_atom_site_refinement_flags
N1 N 1.0300(2) 0.13466(17) 0.06320(8) 0.0390(5) Uani 1 1 d .
B1 B 0.7555(3) 0.1991(3) 0.14685(12) 0.0363(7) Uani 1 1 d .
C1 C 0.8629(2) 0.1941(2) 0.10875(10) 0.0351(6) Uani 1 1 d .
C2 C 0.8802(2) 0.2883(2) 0.06422(10) 0.0394(6) Uani 1 1 d .
H2A H 0.8278 0.3650 0.0552 0.047 Uiso 1 1 calc R
C3 C 0.9839(2) 0.2509(2) 0.03666(10) 0.0384(6) Uani 1 1 d .
C4 C 1.0665(2) 0.2719(2) -0.00753(10) 0.0389(6) Uani 1 1 d .
C5 C 1.0682(3) 0.3700(2) -0.04925(11) 0.0460(7) Uani 1 1 d .
H5A H 1.0083 0.4420 -0.0517 0.055 Uiso 1 1 calc R
C6 C 1.1593(3) 0.3602(2) -0.08714(11) 0.0491(7) Uani 1 1 d .
H6A H 1.1621 0.4273 -0.1154 0.059 Uiso 1 1 calc R
C7 C 1.2459(3) 0.2555(3) -0.08496(12) 0.0505(7) Uani 1 1 d .
H7A H 1.3066 0.2514 -0.1118 0.061 Uiso 1 1 calc R
C8 C 1.2454(3) 0.1564(2) -0.04410(11) 0.0446(7) Uani 1 1 d .
H8A H 1.3043 0.0838 -0.0431 0.053 Uiso 1 1 calc R
C9 C 1.1578(2) 0.1650(2) -0.00479(10) 0.0382(6) Uani 1 1 d .
C10 C 1.1342(2) 0.0763(2) 0.04176(11) 0.0424(6) Uani 1 1 d .
C11 C 1.1786(3) -0.0377(2) 0.06851(11) 0.0472(7) Uani 1 1 d .
H11A H 1.2505 -0.0841 0.0568 0.057 Uiso 1 1 calc R
C12 C 1.1159(3) -0.0864(2) 0.11419(11) 0.0464(7) Uani 1 1 d .
H12A H 1.1475 -0.1663 0.1326 0.056 Uiso 1 1 calc R
C13 C 1.0105(2) -0.0232(2) 0.13341(10) 0.0402(6) Uani 1 1 d .
H13A H 0.9711 -0.0596 0.1641 0.048 Uiso 1 1 calc R
C14 C 0.9632(2) 0.0956(2) 0.10660(10) 0.0357(6) Uani 1 1 d .
C15 C 0.7544(2) 0.0930(2) 0.19736(10) 0.0350(6) Uani 1 1 d .
C16 C 0.6493(2) 0.0024(2) 0.19594(11) 0.0395(6) Uani 1 1 d .
C17 C 0.6526(3) -0.0952(2) 0.23807(12) 0.0469(7) Uani 1 1 d .
H17A H 0.5819 -0.1565 0.2355 0.056 Uiso 1 1 calc R
C18 C 0.7554(3) -0.1057(2) 0.28365(12) 0.0460(7) Uani 1 1 d .
C19 C 0.8567(3) -0.0161(2) 0.28608(11) 0.0444(7) Uani 1 1 d .
H19A H 0.9273 -0.0206 0.3176 0.053 Uiso 1 1 calc R
C20 C 0.8598(2) 0.0813(2) 0.24408(11) 0.0385(6) Uani 1 1 d .
C21 C 0.9768(3) 0.1734(2) 0.25196(11) 0.0481(7) Uani 1 1 d .
H21A H 1.0577 0.1224 0.2512 0.072 Uiso 1 1 calc R
H21B H 0.9820 0.2191 0.2893 0.072 Uiso 1 1 calc R
H21C H 0.9666 0.2384 0.2205 0.072 Uiso 1 1 calc R
C22 C 0.5313(3) 0.0069(2) 0.14858(12) 0.0513(7) Uani 1 1 d .
H22A H 0.4641 -0.0549 0.1578 0.077 Uiso 1 1 calc R
H22B H 0.5582 -0.0180 0.1116 0.077 Uiso 1 1 calc R
H22C H 0.4949 0.0966 0.1457 0.077 Uiso 1 1 calc R
C23 C 0.7535(3) -0.2113(3) 0.32953(13) 0.0641(9) Uani 1 1 d .
H23A H 0.8163 -0.1881 0.3641 0.096 Uiso 1 1 calc R
H23B H 0.7781 -0.2964 0.3144 0.096 Uiso 1 1 calc R
H23C H 0.6647 -0.2176 0.3398 0.096 Uiso 1 1 calc R
C24 C 0.6459(2) 0.3105(2) 0.13420(11) 0.0396(6) Uani 1 1 d .
C25 C 0.5606(3) 0.3202(3) 0.08048(12) 0.0474(7) Uani 1 1 d .
C26 C 0.4680(3) 0.4222(3) 0.07133(13) 0.0590(8) Uani 1 1 d .
H26A H 0.4117 0.4269 0.0350 0.071 Uiso 1 1 calc R
C27 C 0.4551(3) 0.5156(3) 0.11243(16) 0.0640(9) Uani 1 1 d .
C28 C 0.5394(3) 0.5084(2) 0.16469(14) 0.0583(8) Uani 1 1 d .
H28A H 0.5336 0.5739 0.1933 0.070 Uiso 1 1 calc R
C29 C 0.6331(3) 0.4074(2) 0.17665(12) 0.0465(7) Uani 1 1 d .
C30 C 0.7190(3) 0.4047(3) 0.23482(12) 0.0593(8) Uani 1 1 d .
H30A H 0.6943 0.4774 0.2587 0.089 Uiso 1 1 calc R
H30B H 0.8115 0.4146 0.2297 0.089 Uiso 1 1 calc R
H30C H 0.7074 0.3204 0.2540 0.089 Uiso 1 1 calc R
C31 C 0.5605(3) 0.2197(3) 0.03257(12) 0.0633(8) Uani 1 1 d .
H31A H 0.5401 0.2638 -0.0051 0.095 Uiso 1 1 calc R
H31B H 0.4938 0.1521 0.0358 0.095 Uiso 1 1 calc R
H31C H 0.6475 0.1781 0.0359 0.095 Uiso 1 1 calc R
C32 C 0.3503(3) 0.6220(3) 0.10418(17) 0.0983(13) Uani 1 1 d .
H32A H 0.2903 0.6062 0.0679 0.147 Uiso 1 1 calc R
H32B H 0.3923 0.7086 0.1025 0.147 Uiso 1 1 calc R
H32C H 0.3005 0.6202 0.1368 0.147 Uiso 1 1 calc R

loop_
_atom_site_aniso_label
_atom_site_aniso_U_11
_atom_site_aniso_U_22
_atom_site_aniso_U_33
_atom_site_aniso_U_23
_atom_site_aniso_U_13
_atom_site_aniso_U_12
N1 0.0431(13) 0.0370(11) 0.0399(13) 0.0009(9) 0.0152(11) 0.0063(10)
B1 0.0386(18) 0.0381(14) 0.0328(16) -0.0038(12) 0.0075(14) -0.0057(13)
C1 0.0381(15) 0.0316(12) 0.0370(15) 0.0021(10) 0.0108(12) 0.0035(11)
C2 0.0415(16) 0.0346(13) 0.0441(15) 0.0027(11) 0.0128(13) 0.0063(11)
C3 0.0438(17) 0.0333(13) 0.0408(15) 0.0041(11) 0.0147(13) 0.0052(11)
C4 0.0436(17) 0.0376(13) 0.0372(15) -0.0029(11) 0.0117(13) -0.0008(12)
C5 0.0514(18) 0.0422(14) 0.0469(17) 0.0018(12) 0.0161(14) -0.0001(12)
C6 0.059(2) 0.0470(15) 0.0457(17) 0.0009(12) 0.0229(15) -0.0048(14)
C7 0.0477(18) 0.0586(17) 0.0503(18) -0.0086(14) 0.0235(15) -0.0094(14)
C8 0.0421(17) 0.0480(15) 0.0462(17) -0.0063(12) 0.0149(14) -0.0003(12)
C9 0.0368(16) 0.0404(13) 0.0393(15) -0.0036(11) 0.0111(13) -0.0026(12)
C10 0.0394(16) 0.0433(14) 0.0466(17) -0.0037(12) 0.0136(13) 0.0054(12)
C11 0.0448(17) 0.0468(15) 0.0514(18) -0.0008(13) 0.0120(14) 0.0128(13)
C12 0.0538(18) 0.0421(14) 0.0426(17) 0.0022(12) 0.0050(14) 0.0107(13)
C13 0.0487(17) 0.0348(13) 0.0378(15) 0.0017(11) 0.0092(13) 0.0047(12)
C14 0.0403(15) 0.0353(13) 0.0327(14) 0.0004(10) 0.0098(12) -0.0021(11)
C15 0.0356(15) 0.0362(13) 0.0361(15) -0.0020(10) 0.0152(13) 0.0031(11)
C16 0.0380(16) 0.0388(13) 0.0450(16) -0.0006(11) 0.0167(13) 0.0041(12)
C17 0.0494(18) 0.0379(14) 0.0585(19) 0.0038(13) 0.0248(16) 0.0023(13)
C18 0.0514(18) 0.0408(14) 0.0515(18) 0.0101(12) 0.0261(15) 0.0110(13)
C19 0.0464(17) 0.0483(15) 0.0401(16) 0.0043(12) 0.0122(14) 0.0094(13)
C20 0.0423(16) 0.0381(13) 0.0382(16) 0.0000(11) 0.0160(13) 0.0046(12)
C21 0.0513(18) 0.0497(15) 0.0426(16) -0.0034(12) 0.0044(14) -0.0003(13)
C22 0.0444(17) 0.0530(16) 0.0581(19) 0.0017(13) 0.0132(15) -0.0053(13)
C23 0.074(2) 0.0580(18) 0.068(2) 0.0247(15) 0.0338(18) 0.0161(15)
C24 0.0386(16) 0.0411(14) 0.0434(16) 0.0086(11) 0.0194(13) 0.0026(12)
C25 0.0425(17) 0.0556(16) 0.0473(18) 0.0143(13) 0.0168(14) 0.0076(13)
C26 0.0511(19) 0.0691(19) 0.060(2) 0.0282(16) 0.0197(16) 0.0143(16)
C27 0.062(2) 0.0576(18) 0.082(3) 0.0357(17) 0.041(2) 0.0216(16)
C28 0.071(2) 0.0379(15) 0.077(2) 0.0085(15) 0.0439(19) 0.0085(15)
C29 0.0500(18) 0.0391(14) 0.0568(19) 0.0043(12) 0.0287(15) 0.0005(13)
C30 0.070(2) 0.0510(16) 0.060(2) -0.0149(14) 0.0182(18) -0.0008(14)
C31 0.055(2) 0.087(2) 0.0463(18) 0.0017(16) 0.0035(15) 0.0050(16)
C32 0.091(3) 0.087(2) 0.130(3) 0.062(2) 0.059(2) 0.053(2)

loop_
_atom_type_symbol
_atom_type_description
_atom_type_scat_dispersion_real
_atom_type_scat_dispersion_imag
_atom_type_scat_source
C C 0.0033 0.0016 'International Tables Vol C Tables 4.2.6.8 and 6.1.1.4'
H H 0.0000 0.0000 'International Tables Vol C Tables 4.2.6.8 and 6.1.1.4'
N N 0.0061 0.0033 'International Tables Vol C Tables 4.2.6.8 and 6.1.1.4'
B B 0.0013 0.0007 'International Tables Vol C Tables 4.2.6.8 and 6.1.1.4'

loop_
_geom_angle_atom_site_label_1
_geom_angle_atom_site_label_2
_geom_angle_atom_site_label_3
_geom_angle
C14 N1 C3 113.80(19)
C14 N1 C10 130.5(2)
C3 N1 C10 115.7(2)
C1 B1 C24 118.2(2)
C1 B1 C15 119.9(2)
C24 B1 C15 122.0(2)
C14 C1 C2 105.37(19)
C14 C1 B1 129.1(2)
C2 C1 B1 125.5(2)
C3 C2 C1 110.2(2)
N1 C3 C2 105.1(2)
N1 C3 C4 104.31(19)
C2 C3 C4 150.5(2)
C5 C4 C9 119.6(2)
C5 C4 C3 132.4(2)
C9 C4 C3 108.0(2)
C6 C5 C4 118.5(2)
C7 C6 C5 121.7(2)
C6 C7 C8 120.8(2)
C9 C8 C7 118.9(2)
C8 C9 C4 120.5(2)
C8 C9 C10 131.0(2)
C4 C9 C10 108.5(2)
C11 C10 N1 114.9(2)
C11 C10 C9 141.6(2)
N1 C10 C9 103.50(19)
C10 C11 C12 118.8(2)
C13 C12 C11 123.4(2)
C12 C13 C14 118.9(2)
N1 C14 C13 113.5(2)
N1 C14 C1 105.56(19)
C13 C14 C1 140.9(2)
C16 C15 C20 116.9(2)
C16 C15 B1 120.8(2)
C20 C15 B1 122.2(2)
C17 C16 C15 120.6(2)
C17 C16 C22 117.9(2)
C15 C16 C22 121.5(2)
C18 C17 C16 122.1(2)
C19 C18 C17 117.6(2)
C19 C18 C23 121.9(3)
C17 C18 C23 120.4(3)
C18 C19 C20 122.5(3)
C19 C20 C15 120.2(2)
C19 C20 C21 117.1(2)
C15 C20 C21 122.7(2)
C29 C24 C25 117.4(2)
C29 C24 B1 120.1(2)
C25 C24 B1 122.5(2)
C26 C25 C24 119.9(3)
C26 C25 C31 117.5(3)
C24 C25 C31 122.5(2)
C27 C26 C25 122.7(3)
C26 C27 C28 117.8(3)
C26 C27 C32 123.1(3)
C28 C27 C32 119.0(3)
C27 C28 C29 122.0(3)
C28 C29 C24 120.1(3)
C28 C29 C30 118.9(2)
C24 C29 C30 121.0(2)

loop_
_geom_bond_atom_site_label_1
_geom_bond_atom_site_label_2
_geom_bond_distance
N1 C14 1.366(3)
N1 C3 1.379(3)
N1 C10 1.382(3)
B1 C1 1.520(3)
B1 C24 1.588(4)
B1 C15 1.596(3)
C1 C14 1.440(3)
C1 C2 1.441(3)
C2 C3 1.379(3)
C3 C4 1.448(3)
C4 C5 1.392(3)
C4 C9 1.427(3)
C5 C6 1.386(3)
C6 C7 1.379(3)
C7 C8 1.385(3)
C8 C9 1.383(3)
C9 C10 1.458(3)
C10 C11 1.357(3)
C11 C12 1.416(3)
C12 C13 1.389(3)
C13 C14 1.407(3)
C15 C16 1.413(3)
C15 C20 1.417(3)
C16 C17 1.391(3)
C16 C22 1.510(4)
C17 C18 1.382(4)
C18 C19 1.375(3)
C18 C23 1.515(3)
C19 C20 1.393(3)
C20 C21 1.509(3)
C24 C29 1.415(3)
C24 C25 1.417(3)
C25 C26 1.398(3)
C25 C31 1.511(3)
C26 C27 1.367(4)
C27 C28 1.384(4)
C27 C32 1.514(4)
C28 C29 1.402(3)
C29 C30 1.500(4)
